data_7041354
loop_
_publ_author_name
'Hanf, S.'
'Garc\'ia-Rodr\'iguez, R'
'Feldmann, S.'
'Bond, A. D.'
'Hey-Hawkins, E'
'Wright, D. S.'

_publ_section_title
;
 Multidentate 2-pyridyl-phosphine ligands - towards ligand tuning and
 chirality.
;
_journal_issue 3
_journal_name_full 'Dalton transactions (Cambridge, England : 2003)'
_journal_page_first 814
_journal_page_last 824
_journal_paper_doi 10.1039/c6dt04390a
_journal_volume 46
_journal_year 2017
_chemical_formula_moiety 'C22 H22 Cl2 Cu2 N4 O2 P2, 2(C H4 O)'
_chemical_formula_sum 'C24 H30 Cl2 Cu2 N4 O4 P2'
_chemical_formula_weight 698.44
_space_group_crystal_system triclinic
_space_group_IT_number 2
_space_group_name_Hall '-P 1'
_space_group_name_H-M_alt 'P -1'
_symmetry_space_group_name_Hall '-P 1'
_symmetry_space_group_name_H-M 'P -1'
_atom_sites_solution_hydrogens geom
_audit_creation_method SHELXL-2014/7
_audit_update_record
;
2016-09-22 deposited with the CCDC.
2016-12-07 downloaded from the CCDC.
;
_cell_angle_alpha 108.092(3)
_cell_angle_beta 109.909(2)
_cell_angle_gamma 91.050(3)
_cell_formula_units_Z 1
_cell_length_a 8.9283(5)
_cell_length_b 9.4929(6)
_cell_length_c 9.5208(6)
_cell_measurement_reflns_used 9762
_cell_measurement_temperature 180(2)
_cell_measurement_theta_max 66.63
_cell_measurement_theta_min 4.95
_cell_volume 714.22(8)
_computing_cell_refinement 'SAINT (Bruker, 2014)'
_computing_data_collection 'APEX2 (Bruker, 2014)'
_computing_data_reduction SAINT
_computing_molecular_graphics 'Mercury (Macrae et al., 2008)'
_computing_publication_material SHELXL
_computing_structure_refinement 'SHELXL (Sheldrick, 2015)'
_computing_structure_solution 'SHELXT (Sheldrick, 2015)'
_diffrn_ambient_temperature 180(2)
_diffrn_measured_fraction_theta_full 0.996
_diffrn_measured_fraction_theta_max 0.996
_diffrn_measurement_device_type 'Bruker D8-QUEST PHOTON-100'
_diffrn_measurement_method '\w and \f-scans'
_diffrn_radiation_type CuK\a
_diffrn_radiation_wavelength 1.54184
_diffrn_reflns_av_R_equivalents 0.0458
_diffrn_reflns_av_unetI/netI 0.0254
_diffrn_reflns_Laue_measured_fraction_full 0.996
_diffrn_reflns_Laue_measured_fraction_max 0.996
_diffrn_reflns_limit_h_max 10
_diffrn_reflns_limit_h_min -10
_diffrn_reflns_limit_k_max 11
_diffrn_reflns_limit_k_min -11
_diffrn_reflns_limit_l_max 11
_diffrn_reflns_limit_l_min -11
_diffrn_reflns_number 18128
_diffrn_reflns_point_group_measured_fraction_full 0.996
_diffrn_reflns_point_group_measured_fraction_max 0.996
_diffrn_reflns_theta_full 66.640
_diffrn_reflns_theta_max 66.640
_diffrn_reflns_theta_min 4.949
_diffrn_source 'Incoatec I\mS Cu microsource'
_exptl_absorpt_coefficient_mu 4.938
_exptl_absorpt_correction_T_max 0.7528
_exptl_absorpt_correction_T_min 0.5833
_exptl_absorpt_correction_type multi-scan
_exptl_absorpt_process_details 'SADABS (Bruker, 2014)'
_exptl_crystal_colour colourless
_exptl_crystal_density_diffrn 1.624
_exptl_crystal_description block
_exptl_crystal_F_000 356
_exptl_crystal_size_max 0.120
_exptl_crystal_size_mid 0.120
_exptl_crystal_size_min 0.040
_refine_diff_density_max 0.551
_refine_diff_density_min -0.373
_refine_diff_density_rms 0.073
_refine_ls_extinction_method none
_refine_ls_goodness_of_fit_ref 1.089
_refine_ls_hydrogen_treatment constr
_refine_ls_matrix_type full
_refine_ls_number_parameters 175
_refine_ls_number_reflns 2529
_refine_ls_number_restraints 0
_refine_ls_restrained_S_all 1.089
_refine_ls_R_factor_all 0.0370
_refine_ls_R_factor_gt 0.0318
_refine_ls_shift/su_max 0.001
_refine_ls_shift/su_mean 0.000
_refine_ls_structure_factor_coef Fsqd
_refine_ls_weighting_details 'w=1/[\s^2^(Fo^2^)+(0.0414P)^2^+0.9260P] where P=(Fo^2^+2Fc^2^)/3'
_refine_ls_weighting_scheme calc
_refine_ls_wR_factor_gt 0.0850
_refine_ls_wR_factor_ref 0.0885
_reflns_Friedel_coverage 0.000
_reflns_number_gt 2244
_reflns_number_total 2529
_reflns_threshold_expression 'I > 2\s(I)'
_cod_data_source_file c6dt04390a2.cif
_cod_data_source_block 11
_cod_depositor_comments 'Adding full bibliography for 7041350--7041357.cif.'
_cod_database_code 7041354
_cambridge_user_name 'Schirin Hanf'
_cambridge_user_crsid sh811
_cambridge_supervisor_name 'Dominic Wright'
_cambridge_supervisor_crsid dsw1000
_cambridge_crystallographer_name 'Andrew Bond'
_cambridge_crystallographer_crsid adb29
_cambridge_sample_id SF022
_cambridge_data_id DW_B2_0076
_shelx_space_group_comment
;
The symmetry employed for this shelxl refinement is uniquely defined
by the following loop, which should always be used as a source of
symmetry information in preference to the above space-group names.
They are only intended as comments.
;
_shelx_estimated_absorpt_t_min 0.589
_shelx_estimated_absorpt_t_max 0.827

loop_
_space_group_symop_operation_xyz
'x, y, z'
'-x, -y, -z'

loop_
_atom_site_label
_atom_site_type_symbol
_atom_site_fract_x
_atom_site_fract_y
_atom_site_fract_z
_atom_site_U_iso_or_equiv
_atom_site_adp_type
_atom_site_occupancy
_atom_site_site_symmetry_order
_atom_site_calc_flag
_atom_site_refinement_flags_posn
_atom_site_refinement_flags_adp
Cu1 Cu 0.40572(4) 0.51292(4) 0.30394(4) 0.02212(14) Uani 1 1 d . .
Cl1 Cl 0.28635(8) 0.53371(7) 0.05223(7) 0.02786(18) Uani 1 1 d . .
P1 P 0.49700(8) 0.69006(7) 0.67572(7) 0.02061(17) Uani 1 1 d . .
O1 O 0.5094(2) 0.8294(2) 0.8308(2) 0.0295(5) Uani 1 1 d . .
N1 N 0.5563(3) 0.7159(2) 0.4241(3) 0.0225(5) Uani 1 1 d . .
N2 N 0.2354(3) 0.5875(2) 0.4026(3) 0.0227(5) Uani 1 1 d . .
O2 O 0.1367(3) 0.8174(3) -0.0098(3) 0.0526(6) Uani 1 1 d . .
H2 H 0.1768 0.7401 0.0002 0.079 Uiso 1 1 calc R U
C4 C -0.0172(5) 0.8112(4) 0.0020(5) 0.0560(10) Uani 1 1 d . .
H4A H -0.0297 0.9096 0.0671 0.084 Uiso 1 1 calc R U
H4B H -0.0278 0.7369 0.0514 0.084 Uiso 1 1 calc R U
H4C H -0.1006 0.7827 -0.1042 0.084 Uiso 1 1 calc R U
C11 C 0.5806(3) 0.7916(3) 0.5778(3) 0.0223(6) Uani 1 1 d . .
C12 C 0.6670(3) 0.9349(3) 0.6570(3) 0.0271(6) Uani 1 1 d . .
H12 H 0.6830 0.9856 0.7652 0.033 Uiso 1 1 calc R U
C13 C 0.7287(4) 1.0015(3) 0.5748(4) 0.0332(7) Uani 1 1 d . .
H13 H 0.7883 1.0990 0.6261 0.040 Uiso 1 1 calc R U
C14 C 0.7030(4) 0.9252(3) 0.4169(4) 0.0333(7) Uani 1 1 d . .
H14 H 0.7442 0.9696 0.3584 0.040 Uiso 1 1 calc R U
C15 C 0.6163(3) 0.7833(3) 0.3462(3) 0.0271(6) Uani 1 1 d . .
H15 H 0.5984 0.7313 0.2379 0.033 Uiso 1 1 calc R U
C21 C 0.2809(3) 0.6678(3) 0.5589(3) 0.0227(6) Uani 1 1 d . .
C22 C 0.1713(3) 0.7268(3) 0.6278(3) 0.0279(6) Uani 1 1 d . .
H22 H 0.2062 0.7826 0.7379 0.033 Uiso 1 1 calc R U
C23 C 0.0096(4) 0.7022(4) 0.5321(4) 0.0349(7) Uani 1 1 d . .
H23 H -0.0683 0.7392 0.5766 0.042 Uiso 1 1 calc R U
C24 C -0.0371(4) 0.6237(3) 0.3720(4) 0.0332(7) Uani 1 1 d . .
H24 H -0.1469 0.6079 0.3045 0.040 Uiso 1 1 calc R U
C25 C 0.0785(3) 0.5685(3) 0.3113(3) 0.0276(6) Uani 1 1 d . .
H25 H 0.0460 0.5150 0.2009 0.033 Uiso 1 1 calc R U
C31 C 0.5513(5) 0.8115(4) 0.9823(4) 0.0455(9) Uani 1 1 d . .
H31A H 0.5308 0.7052 0.9682 0.068 Uiso 1 1 calc R U
H31B H 0.4863 0.8682 1.0389 0.068 Uiso 1 1 calc R U
H31C H 0.6656 0.8487 1.0440 0.068 Uiso 1 1 calc R U

loop_
_atom_site_aniso_label
_atom_site_aniso_U_11
_atom_site_aniso_U_22
_atom_site_aniso_U_33
_atom_site_aniso_U_23
_atom_site_aniso_U_13
_atom_site_aniso_U_12
Cu1 0.0245(2) 0.0180(2) 0.0202(2) 0.00617(16) 0.00398(16) 0.00188(15)
Cl1 0.0282(3) 0.0299(4) 0.0202(3) 0.0109(3) 0.0003(3) 0.0017(3)
P1 0.0243(3) 0.0163(3) 0.0170(3) 0.0039(3) 0.0041(3) 0.0010(2)
O1 0.0445(12) 0.0201(9) 0.0189(9) 0.0033(8) 0.0084(8) 0.0039(8)
N1 0.0211(11) 0.0201(11) 0.0223(11) 0.0070(9) 0.0031(9) 0.0009(9)
N2 0.0240(11) 0.0180(11) 0.0230(11) 0.0064(9) 0.0052(9) 0.0004(9)
O2 0.0637(17) 0.0350(13) 0.0568(16) 0.0144(12) 0.0201(13) 0.0038(12)
C4 0.054(2) 0.041(2) 0.066(3) 0.0186(19) 0.0121(19) -0.0001(17)
C11 0.0204(13) 0.0208(13) 0.0222(13) 0.0080(11) 0.0027(10) 0.0033(10)
C12 0.0274(14) 0.0202(14) 0.0261(14) 0.0061(11) 0.0024(11) -0.0010(11)
C13 0.0304(15) 0.0232(15) 0.0377(17) 0.0098(13) 0.0033(13) -0.0057(12)
C14 0.0331(16) 0.0324(16) 0.0360(16) 0.0177(13) 0.0093(13) -0.0025(12)
C15 0.0283(14) 0.0293(15) 0.0240(14) 0.0122(12) 0.0071(11) 0.0006(11)
C21 0.0260(13) 0.0170(12) 0.0243(13) 0.0084(11) 0.0071(11) 0.0008(10)
C22 0.0332(15) 0.0257(14) 0.0284(15) 0.0115(12) 0.0134(12) 0.0051(12)
C23 0.0295(15) 0.0369(17) 0.0445(18) 0.0161(14) 0.0187(14) 0.0088(13)
C24 0.0247(14) 0.0351(16) 0.0361(16) 0.0119(13) 0.0067(12) 0.0031(12)
C25 0.0238(14) 0.0249(14) 0.0275(14) 0.0061(12) 0.0041(11) -0.0014(11)
C31 0.070(2) 0.0418(19) 0.0225(15) 0.0094(14) 0.0148(15) 0.0204(17)

loop_
_atom_type_symbol
_atom_type_description
_atom_type_scat_dispersion_real
_atom_type_scat_dispersion_imag
_atom_type_scat_source
C C 0.0181 0.0091 'International Tables Vol C Tables 4.2.6.8 and 6.1.1.4'
H H 0.0000 0.0000 'International Tables Vol C Tables 4.2.6.8 and 6.1.1.4'
N N 0.0311 0.0180 'International Tables Vol C Tables 4.2.6.8 and 6.1.1.4'
P P 0.2955 0.4335 'International Tables Vol C Tables 4.2.6.8 and 6.1.1.4'
Cu Cu -1.9646 0.5888 'International Tables Vol C Tables 4.2.6.8 and 6.1.1.4'
Cl Cl 0.3639 0.7018 'International Tables Vol C Tables 4.2.6.8 and 6.1.1.4'
O O 0.0492 0.0322 'International Tables Vol C Tables 4.2.6.8 and 6.1.1.4'

loop_
_geom_angle_atom_site_label_1
_geom_angle_atom_site_label_2
_geom_angle_atom_site_label_3
_geom_angle
_geom_angle_site_symmetry_1
_geom_angle_site_symmetry_3
N2 Cu1 N1 92.93(9) . .
N2 Cu1 P1 119.75(7) . 2_666
N1 Cu1 P1 118.80(6) . 2_666
N2 Cu1 Cl1 100.71(6) . .
N1 Cu1 Cl1 100.49(7) . .
P1 Cu1 Cl1 119.28(3) 2_666 .
O1 P1 C11 98.53(11) . .
O1 P1 C21 100.12(12) . .
C11 P1 C21 100.73(12) . .
O1 P1 Cu1 121.41(8) . 2_666
C11 P1 Cu1 116.46(9) . 2_666
C21 P1 Cu1 116.01(9) . 2_666
C31 O1 P1 120.81(19) . .
C15 N1 C11 118.2(2) . .
C15 N1 Cu1 120.55(18) . .
C11 N1 Cu1 120.79(18) . .
C25 N2 C21 118.1(2) . .
C25 N2 Cu1 121.08(18) . .
C21 N2 Cu1 120.55(18) . .
C4 O2 H2 109.5 . .
O2 C4 H4A 109.5 . .
O2 C4 H4B 109.5 . .
H4A C4 H4B 109.5 . .
O2 C4 H4C 109.5 . .
H4A C4 H4C 109.5 . .
H4B C4 H4C 109.5 . .
N1 C11 C12 122.2(3) . .
N1 C11 P1 115.24(19) . .
C12 C11 P1 122.5(2) . .
C13 C12 C11 118.6(3) . .
C13 C12 H12 120.7 . .
C11 C12 H12 120.7 . .
C12 C13 C14 119.5(3) . .
C12 C13 H13 120.2 . .
C14 C13 H13 120.2 . .
C15 C14 C13 118.7(3) . .
C15 C14 H14 120.7 . .
C13 C14 H14 120.7 . .
N1 C15 C14 122.8(3) . .
N1 C15 H15 118.6 . .
C14 C15 H15 118.6 . .
N2 C21 C22 122.3(2) . .
N2 C21 P1 115.69(19) . .
C22 C21 P1 122.0(2) . .
C23 C22 C21 118.5(3) . .
C23 C22 H22 120.8 . .
C21 C22 H22 120.8 . .
C24 C23 C22 119.4(3) . .
C24 C23 H23 120.3 . .
C22 C23 H23 120.3 . .
C23 C24 C25 119.0(3) . .
C23 C24 H24 120.5 . .
C25 C24 H24 120.5 . .
N2 C25 C24 122.6(3) . .
N2 C25 H25 118.7 . .
C24 C25 H25 118.7 . .
O1 C31 H31A 109.5 . .
O1 C31 H31B 109.5 . .
H31A C31 H31B 109.5 . .
O1 C31 H31C 109.5 . .
H31A C31 H31C 109.5 . .
H31B C31 H31C 109.5 . .

loop_
_geom_bond_atom_site_label_1
_geom_bond_atom_site_label_2
_geom_bond_distance
_geom_bond_site_symmetry_2
Cu1 N2 2.073(2) .
Cu1 N1 2.078(2) .
Cu1 P1 2.1641(8) 2_666
Cu1 Cl1 2.3409(7) .
P1 O1 1.6163(19) .
P1 C11 1.833(3) .
P1 C21 1.839(3) .
P1 Cu1 2.1642(8) 2_666
O1 C31 1.427(4) .
N1 C15 1.341(4) .
N1 C11 1.353(3) .
N2 C25 1.347(3) .
N2 C21 1.354(3) .
O2 C4 1.418(5) .
O2 H2 0.8400 .
C4 H4A 0.9800 .
C4 H4B 0.9800 .
C4 H4C 0.9800 .
C11 C12 1.394(4) .
C12 C13 1.380(4) .
C12 H12 0.9500 .
C13 C14 1.385(4) .
C13 H13 0.9500 .
C14 C15 1.383(4) .
C14 H14 0.9500 .
C15 H15 0.9500 .
C21 C22 1.389(4) .
C22 C23 1.389(4) .
C22 H22 0.9500 .
C23 C24 1.380(4) .
C23 H23 0.9500 .
C24 C25 1.382(4) .
C24 H24 0.9500 .
C25 H25 0.9500 .
C31 H31A 0.9800 .
C31 H31B 0.9800 .
C31 H31C 0.9800 .

loop_
_geom_torsion_atom_site_label_1
_geom_torsion_atom_site_label_2
_geom_torsion_atom_site_label_3
_geom_torsion_atom_site_label_4
_geom_torsion
_geom_torsion_site_symmetry_1
C11 P1 O1 C31 -142.5(3) .
C21 P1 O1 C31 114.9(3) .
Cu1 P1 O1 C31 -14.2(3) 2_666
C15 N1 C11 C12 -0.9(4) .
Cu1 N1 C11 C12 -173.1(2) .
C15 N1 C11 P1 -179.2(2) .
Cu1 N1 C11 P1 8.6(3) .
O1 P1 C11 N1 -165.72(19) .
C21 P1 C11 N1 -63.6(2) .
Cu1 P1 C11 N1 62.7(2) 2_666
O1 P1 C11 C12 16.0(2) .
C21 P1 C11 C12 118.1(2) .
Cu1 P1 C11 C12 -115.6(2) 2_666
N1 C11 C12 C13 0.4(4) .
P1 C11 C12 C13 178.5(2) .
C11 C12 C13 C14 0.2(4) .
C12 C13 C14 C15 -0.3(5) .
C11 N1 C15 C14 0.8(4) .
Cu1 N1 C15 C14 173.1(2) .
C13 C14 C15 N1 -0.3(5) .
C25 N2 C21 C22 1.9(4) .
Cu1 N2 C21 C22 176.4(2) .
C25 N2 C21 P1 -179.6(2) .
Cu1 N2 C21 P1 -5.1(3) .
O1 P1 C21 N2 162.5(2) .
C11 P1 C21 N2 61.7(2) .
Cu1 P1 C21 N2 -64.9(2) 2_666
O1 P1 C21 C22 -19.0(3) .
C11 P1 C21 C22 -119.8(2) .
Cu1 P1 C21 C22 113.6(2) 2_666
N2 C21 C22 C23 -0.2(4) .
P1 C21 C22 C23 -178.6(2) .
C21 C22 C23 C24 -1.5(4) .
C22 C23 C24 C25 1.4(5) .
C21 N2 C25 C24 -2.0(4) .
Cu1 N2 C25 C24 -176.5(2) .
C23 C24 C25 N2 0.4(5) .
